data_4319611
loop_
_publ_author_name
'Fu Qiang Huang'
'James A. Ibers'

_publ_section_title
;
 Syntheses and Structures of the Infinite Chain Compounds Cs4Ti3Se13,
 Rb4Ti3S14, Cs4Ti3S14, Rb4Hf3S14, Rb4Zr3Se14, Cs4Zr3Se14, and Cs4Hf3Se14
;
_journal_name_full 'Inorganic Chemistry'
_journal_page_first 2346
_journal_page_last 2351
_journal_paper_doi 10.1021/ic0011260
_journal_volume 40
_journal_year 2001
_chemical_formula_sum 'Cs4 Hf3 Se14'
_chemical_formula_weight 2172.55
_chemical_name_systematic
; 
 ? 
;
_space_group_IT_number 15
_symmetry_cell_setting monoclinic
_symmetry_space_group_name_Hall '-C 2yc'
_symmetry_space_group_name_H-M 'C 1 2/c 1'
_atom_sites_solution_hydrogens geom
_atom_sites_solution_primary direct
_atom_sites_solution_secondary difmap
_audit_creation_method SHELXL-97
_cell_angle_alpha 90.00
_cell_angle_beta 111.88(3)
_cell_angle_gamma 90.00
_cell_formula_units_Z 4
_cell_length_a 22.758(5)
_cell_length_b 8.8442(18)
_cell_length_c 14.276(3)
_cell_measurement_temperature 153(2)
_cell_volume 2666.4(11)
_computing_structure_refinement 'SHELXL-97 (Sheldrick, 1997)'
_computing_structure_solution 'SHELXS-97 (Sheldrick, 1990)'
_diffrn_ambient_temperature 153(2)
_diffrn_measured_fraction_theta_full 0.963
_diffrn_measured_fraction_theta_max 0.963
_diffrn_radiation_monochromator graphite
_diffrn_radiation_source 'standard-focus sealed tube'
_diffrn_radiation_type MoK\a
_diffrn_radiation_wavelength 0.71073
_diffrn_reflns_av_R_equivalents 0.0765
_diffrn_reflns_av_sigmaI/netI 0.0516
_diffrn_reflns_limit_h_max 29
_diffrn_reflns_limit_h_min -29
_diffrn_reflns_limit_k_max 11
_diffrn_reflns_limit_k_min -11
_diffrn_reflns_limit_l_max 19
_diffrn_reflns_limit_l_min -18
_diffrn_reflns_number 11786
_diffrn_reflns_theta_full 28.28
_diffrn_reflns_theta_max 28.28
_diffrn_reflns_theta_min 1.93
_exptl_absorpt_coefficient_mu 36.131
_exptl_crystal_density_diffrn 5.412
_exptl_crystal_density_method 'not measured'
_exptl_crystal_F_000 3648
_refine_diff_density_max 5.197
_refine_diff_density_min -3.580
_refine_diff_density_rms 0.571
_refine_ls_extinction_method none
_refine_ls_goodness_of_fit_ref 1.422
_refine_ls_hydrogen_treatment mixed
_refine_ls_matrix_type full
_refine_ls_number_parameters 96
_refine_ls_number_reflns 3189
_refine_ls_number_restraints 0
_refine_ls_restrained_S_all 1.422
_refine_ls_R_factor_all 0.0541
_refine_ls_R_factor_gt 0.0468
_refine_ls_shift/su_max 0.000
_refine_ls_shift/su_mean 0.000
_refine_ls_structure_factor_coef Fsqd
_refine_ls_weighting_details
; calc 
 [1.00000+0.00000exp(0.00(sin\q/\l)^2^)]/ 
   [\s^2^(Fo^2^)+0.0000+0.0000*P+(0.0400P)^2^+0.0000sin\q/\l] 
 where P = 1.00000Fo^2^ + 0.00000Fc^2^ 
;
_refine_ls_weighting_scheme calc
_refine_ls_wR_factor_gt 0.1114
_refine_ls_wR_factor_ref 0.1134
_reflns_number_gt 2705
_reflns_number_total 3189
_reflns_threshold_expression >2sigma(I)
_cod_data_source_file ic0011260_7.cif
_cod_data_source_block cshfse
_cod_original_cell_volume 2666.5(9)
_cod_database_code 4319611

loop_
_symmetry_equiv_pos_as_xyz
'x, y, z'
'-x, y, -z+1/2'
'x+1/2, y+1/2, z'
'-x+1/2, y+1/2, -z+1/2'
'-x, -y, -z'
'x, -y, z-1/2'
'-x+1/2, -y+1/2, -z'
'x+1/2, -y+1/2, z-1/2'

loop_
_atom_site_label
_atom_site_type_symbol
_atom_site_fract_x
_atom_site_fract_y
_atom_site_fract_z
_atom_site_U_iso_or_equiv
_atom_site_adp_type
_atom_site_occupancy
_atom_site_symmetry_multiplicity
_atom_site_calc_flag
_atom_site_refinement_flags
_atom_site_disorder_assembly
_atom_site_disorder_group
Cs1 Cs 0.20333(3) 0.17967(9) 0.10976(5) 0.02083(18) Uani 1 1 d . . .
Cs2 Cs 0.43805(4) 0.24429(8) 0.34721(5) 0.02427(19) Uani 1 1 d . . .
Hf1 Hf 0.167756(18) 0.24769(5) 0.41477(3) 0.01510(14) Uani 1 1 d . . .
Hf2 Hf 0.0000 0.23829(7) 0.2500 0.01544(17) Uani 1 2 d S . .
Se1 Se 0.03996(5) 0.15295(12) 0.10207(7) 0.0152(2) Uani 1 1 d . . .
Se2 Se 0.06488(5) 0.41054(13) 0.42067(8) 0.0167(2) Uani 1 1 d . . .
Se3 Se 0.08196(4) 0.01670(12) 0.37043(7) 0.0142(2) Uani 1 1 d . . .
Se4 Se 0.09988(5) 0.34657(12) 0.21380(7) 0.0146(2) Uani 1 1 d . . .
Se5 Se 0.28065(5) 0.28410(14) 0.39513(8) 0.0174(2) Uani 1 1 d . . .
Se6 Se 0.32462(4) 0.48292(13) 0.16418(8) 0.0170(2) Uani 1 1 d . . .
Se7 Se 0.35241(5) 0.04967(13) 0.10336(8) 0.0183(2) Uani 1 1 d . . .

loop_
_atom_site_aniso_label
_atom_site_aniso_U_11
_atom_site_aniso_U_22
_atom_site_aniso_U_33
_atom_site_aniso_U_23
_atom_site_aniso_U_13
_atom_site_aniso_U_12
Cs1 0.0204(3) 0.0223(4) 0.0226(3) -0.0010(3) 0.0112(3) -0.0012(3)
Cs2 0.0348(4) 0.0164(4) 0.0155(3) 0.0004(3) 0.0023(3) -0.0027(3)
Hf1 0.0145(2) 0.0143(3) 0.0147(2) 0.00159(17) 0.00342(19) -0.00052(15)
Hf2 0.0159(3) 0.0161(4) 0.0137(3) 0.000 0.0047(2) 0.000
Se1 0.0165(5) 0.0172(6) 0.0114(5) -0.0014(4) 0.0044(4) 0.0012(4)
Se2 0.0178(5) 0.0187(6) 0.0133(5) -0.0022(4) 0.0054(4) -0.0020(4)
Se3 0.0135(5) 0.0133(6) 0.0145(5) 0.0012(4) 0.0038(4) -0.0005(4)
Se4 0.0157(5) 0.0148(6) 0.0128(5) 0.0006(4) 0.0049(4) -0.0004(4)
Se5 0.0165(5) 0.0225(6) 0.0135(5) -0.0004(4) 0.0061(4) -0.0026(4)
Se6 0.0152(5) 0.0149(6) 0.0200(5) 0.0013(4) 0.0057(4) -0.0011(4)
Se7 0.0203(5) 0.0155(6) 0.0180(5) 0.0012(4) 0.0059(4) 0.0042(4)

loop_
_atom_type_symbol
_atom_type_description
_atom_type_scat_dispersion_real
_atom_type_scat_dispersion_imag
_atom_type_scat_source
Se Se -0.0929 2.2259 'International Tables Vol C Tables 4.2.6.8 and 6.1.1.4'
Cs Cs -0.3680 2.1192 'International Tables Vol C Tables 4.2.6.8 and 6.1.1.4'
Hf Hf -0.5830 6.1852 'International Tables Vol C Tables 4.2.6.8 and 6.1.1.4'

loop_
_geom_angle_atom_site_label_1
_geom_angle_atom_site_label_2
_geom_angle_atom_site_label_3
_geom_angle
_geom_angle_site_symmetry_1
_geom_angle_site_symmetry_3
_geom_angle_publ_flag
Se5 Cs1 Se4 120.83(3) 4_545 . ?
Se5 Cs1 Se7 65.07(3) 4_545 . ?
Se4 Cs1 Se7 156.95(3) . . ?
Se5 Cs1 Se1 92.66(3) 4_545 . ?
Se4 Cs1 Se1 38.57(3) . . ?
Se7 Cs1 Se1 157.59(3) . . ?
Se5 Cs1 Se7 129.21(3) 4_545 7 ?
Se4 Cs1 Se7 89.85(3) . 7 ?
Se7 Cs1 Se7 102.84(3) . 7 ?
Se1 Cs1 Se7 89.08(4) . 7 ?
Se5 Cs1 Se6 130.30(3) 4_545 . ?
Se4 Cs1 Se6 99.76(3) . . ?
Se7 Cs1 Se6 66.67(3) . . ?
Se1 Cs1 Se6 135.61(3) . . ?
Se7 Cs1 Se6 72.89(4) 7 . ?
Se5 Cs1 Se5 104.26(3) 4_545 . ?
Se4 Cs1 Se5 64.82(3) . . ?
Se7 Cs1 Se5 92.26(4) . . ?
Se1 Cs1 Se5 95.95(4) . . ?
Se7 Cs1 Se5 126.03(3) 7 . ?
Se6 Cs1 Se5 66.41(3) . . ?
Se5 Cs1 Se3 65.54(3) 4_545 6 ?
Se4 Cs1 Se3 100.84(3) . 6 ?
Se7 Cs1 Se3 101.58(4) . 6 ?
Se1 Cs1 Se3 64.48(3) . 6 ?
Se7 Cs1 Se3 69.82(3) 7 6 ?
Se6 Cs1 Se3 136.96(3) . 6 ?
Se5 Cs1 Se3 156.22(3) . 6 ?
Se5 Cs1 Se6 67.98(3) 4_545 4_545 ?
Se4 Cs1 Se6 60.17(3) . 4_545 ?
Se7 Cs1 Se6 108.74(4) . 4_545 ?
Se1 Cs1 Se6 61.63(3) . 4_545 ?
Se7 Cs1 Se6 148.41(3) 7 4_545 ?
Se6 Cs1 Se6 118.93(3) . 4_545 ?
Se5 Cs1 Se6 52.68(3) . 4_545 ?
Se3 Cs1 Se6 104.10(3) 6 4_545 ?
Se5 Cs1 Se6 66.56(3) 4_545 7 ?
Se4 Cs1 Se6 132.34(3) . 7 ?
Se7 Cs1 Se6 70.67(4) . 7 ?
Se1 Cs1 Se6 99.04(4) . 7 ?
Se7 Cs1 Se6 63.06(3) 7 7 ?
Se6 Cs1 Se6 107.44(3) . 7 ?
Se5 Cs1 Se6 162.69(3) . 7 ?
Se3 Cs1 Se6 34.96(2) 6 7 ?
Se6 Cs1 Se6 129.15(2) 4_545 7 ?
Se5 Cs1 Cs1 100.32(3) 4_545 7 ?
Se4 Cs1 Cs1 136.60(4) . 7 ?
Se7 Cs1 Cs1 52.29(3) . 7 ?
Se1 Cs1 Cs1 135.98(4) . 7 ?
Se7 Cs1 Cs1 50.55(2) 7 7 ?
Se6 Cs1 Cs1 56.47(3) . 7 ?
Se5 Cs1 Cs1 120.56(3) . 7 ?
Se3 Cs1 Cs1 83.05(3) 6 7 ?
Se6 Cs1 Cs1 161.00(3) 4_545 7 ?
Se6 Cs1 Cs1 50.97(2) 7 7 ?
Se5 Cs1 Hf1 33.36(2) 4_545 6 ?
Se4 Cs1 Hf1 127.16(3) . 6 ?
Se7 Cs1 Hf1 71.19(3) . 6 ?
Se1 Cs1 Hf1 88.92(3) . 6 ?
Se7 Cs1 Hf1 96.03(3) 7 6 ?
Se6 Cs1 Hf1 132.16(3) . 6 ?
Se5 Cs1 Hf1 137.62(3) . 6 ?
Se3 Cs1 Hf1 36.449(18) 6 6 ?
Se6 Cs1 Hf1 95.04(3) 4_545 6 ?
Se6 Cs1 Hf1 34.897(18) 7 6 ?
Cs1 Cs1 Hf1 80.21(2) 7 6 ?
Se6 Cs2 Se2 129.52(4) . 7_556 ?
Se6 Cs2 Se1 126.85(4) . 8_556 ?
Se2 Cs2 Se1 52.96(3) 7_556 8_556 ?
Se6 Cs2 Se4 110.52(4) . 4_545 ?
Se2 Cs2 Se4 76.69(3) 7_556 4_545 ?
Se1 Cs2 Se4 119.14(3) 8_556 4_545 ?
Se6 Cs2 Se1 64.84(3) . 4 ?
Se2 Cs2 Se1 103.85(3) 7_556 4 ?
Se1 Cs2 Se1 64.39(3) 8_556 4 ?
Se4 Cs2 Se1 174.55(3) 4_545 4 ?
Se6 Cs2 Se7 66.87(4) . . ?
Se2 Cs2 Se7 120.10(3) 7_556 . ?
Se1 Cs2 Se7 166.28(3) 8_556 . ?
Se4 Cs2 Se7 48.35(3) 4_545 . ?
Se1 Cs2 Se7 128.59(3) 4 . ?
Se6 Cs2 Se3 37.18(3) . 4 ?
Se2 Cs2 Se3 161.46(3) 7_556 4 ?
Se1 Cs2 Se3 119.70(3) 8_556 4 ?
Se4 Cs2 Se3 117.88(3) 4_545 4 ?
Se1 Cs2 Se3 60.51(3) 4 4 ?
Se7 Cs2 Se3 70.64(3) . 4 ?
Se6 Cs2 Se5 67.49(3) . . ?
Se2 Cs2 Se5 62.70(4) 7_556 . ?
Se1 Cs2 Se5 95.00(4) 8_556 . ?
Se4 Cs2 Se5 88.73(3) 4_545 . ?
Se1 Cs2 Se5 86.76(3) 4 . ?
Se7 Cs2 Se5 90.62(4) . . ?
Se3 Cs2 Se5 104.26(4) 4 . ?
Se6 Cs2 Se3 92.92(3) . 3 ?
Se2 Cs2 Se3 116.71(4) 7_556 3 ?
Se1 Cs2 Se3 64.27(3) 8_556 3 ?
Se4 Cs2 Se3 135.87(3) 4_545 3 ?
Se1 Cs2 Se3 48.86(2) 4 3 ?
Se7 Cs2 Se3 119.10(3) . 3 ?
Se3 Cs2 Se3 62.04(4) 4 3 ?
Se5 Cs2 Se3 135.33(3) . 3 ?
Se6 Cs2 Se2 151.59(3) . 3_545 ?
Se2 Cs2 Se2 74.74(3) 7_556 3_545 ?
Se1 Cs2 Se2 77.99(3) 8_556 3_545 ?
Se4 Cs2 Se2 55.44(3) 4_545 3_545 ?
Se1 Cs2 Se2 130.01(3) 4 3_545 ?
Se7 Cs2 Se2 88.80(4) . 3_545 ?
Se3 Cs2 Se2 122.40(3) 4 3_545 ?
Se5 Cs2 Se2 129.96(3) . 3_545 ?
Se3 Cs2 Se2 86.19(3) 3 3_545 ?
Se6 Cs2 Cs2 89.83(3) . 2_655 ?
Se2 Cs2 Cs2 140.65(3) 7_556 2_655 ?
Se1 Cs2 Cs2 107.25(3) 8_556 2_655 ?
Se4 Cs2 Cs2 89.98(2) 4_545 2_655 ?
Se1 Cs2 Cs2 92.83(2) 4 2_655 ?
Se7 Cs2 Cs2 70.30(3) . 2_655 ?
Se3 Cs2 Cs2 55.12(2) 4 2_655 ?
Se5 Cs2 Cs2 155.13(3) . 2_655 ?
Se3 Cs2 Cs2 52.01(2) 3 2_655 ?
Se2 Cs2 Cs2 67.36(2) 3_545 2_655 ?
Se6 Cs2 Cs1 45.83(3) . . ?
Se2 Cs2 Cs1 101.04(3) 7_556 . ?
Se1 Cs2 Cs1 143.30(3) 8_556 . ?
Se4 Cs2 Cs1 69.09(2) 4_545 . ?
Se1 Cs2 Cs1 105.56(2) 4 . ?
Se7 Cs2 Cs1 44.24(3) . . ?
Se3 Cs2 Cs1 75.89(3) 4 . ?
Se5 Cs2 Cs1 48.34(2) . . ?
Se3 Cs2 Cs1 137.48(2) 3 . ?
Se2 Cs2 Cs1 124.00(3) 3_545 . ?
Cs2 Cs2 Cs1 108.48(3) 2_655 . ?
Se5 Hf1 Se6 106.33(4) 7_556 4_545 ?
Se5 Hf1 Se5 92.59(4) 7_556 . ?
Se6 Hf1 Se5 81.08(4) 4_545 . ?
Se5 Hf1 Se7 101.88(4) 7_556 4 ?
Se6 Hf1 Se7 150.80(4) 4_545 4 ?
Se5 Hf1 Se7 90.37(4) . 4 ?
Se5 Hf1 Se3 99.83(4) 7_556 . ?
Se6 Hf1 Se3 52.49(3) 4_545 . ?
Se5 Hf1 Se3 133.57(4) . . ?
Se7 Hf1 Se3 129.40(4) 4 . ?
Se5 Hf1 Se2 94.84(4) 7_556 . ?
Se6 Hf1 Se2 131.70(4) 4_545 . ?
Se5 Hf1 Se2 141.76(4) . . ?
Se7 Hf1 Se2 51.39(3) 4 . ?
Se3 Hf1 Se2 81.78(4) . . ?
Se5 Hf1 Se4 166.85(4) 7_556 . ?
Se6 Hf1 Se4 86.52(4) 4_545 . ?
Se5 Hf1 Se4 92.21(4) . . ?
Se7 Hf1 Se4 65.85(3) 4 . ?
Se3 Hf1 Se4 85.62(4) . . ?
Se2 Hf1 Se4 73.97(4) . . ?
Se5 Hf1 Cs1 49.68(3) 7_556 6_556 ?
Se6 Hf1 Cs1 60.11(3) 4_545 6_556 ?
Se5 Hf1 Cs1 101.62(3) . 6_556 ?
Se7 Hf1 Cs1 149.00(3) 4 6_556 ?
Se3 Hf1 Cs1 58.23(3) . 6_556 ?
Se2 Hf1 Cs1 111.68(3) . 6_556 ?
Se4 Hf1 Cs1 140.65(3) . 6_556 ?
Se4 Hf2 Se4 138.26(5) 2 . ?
Se4 Hf2 Se1 52.68(4) 2 2 ?
Se4 Hf2 Se1 143.65(3) . 2 ?
Se4 Hf2 Se1 143.65(3) 2 . ?
Se4 Hf2 Se1 52.68(4) . . ?
Se1 Hf2 Se1 147.53(5) 2 . ?
Se4 Hf2 Se2 81.23(4) 2 . ?
Se4 Hf2 Se2 76.27(4) . . ?
Se1 Hf2 Se2 72.05(3) 2 . ?
Se1 Hf2 Se2 127.88(3) . . ?
Se4 Hf2 Se2 76.27(4) 2 2 ?
Se4 Hf2 Se2 81.23(4) . 2 ?
Se1 Hf2 Se2 127.88(3) 2 2 ?
Se1 Hf2 Se2 72.05(3) . 2 ?
Se2 Hf2 Se2 113.68(6) . 2 ?
Se4 Hf2 Se3 87.13(3) 2 2 ?
Se4 Hf2 Se3 123.18(3) . 2 ?
Se1 Hf2 Se3 86.75(4) 2 2 ?
Se1 Hf2 Se3 70.52(3) . 2 ?
Se2 Hf2 Se3 158.75(3) . 2 ?
Se2 Hf2 Se3 80.30(4) 2 2 ?
Se4 Hf2 Se3 123.18(3) 2 . ?
Se4 Hf2 Se3 87.13(3) . . ?
Se1 Hf2 Se3 70.52(3) 2 . ?
Se1 Hf2 Se3 86.75(4) . . ?
Se2 Hf2 Se3 80.30(4) . . ?
Se2 Hf2 Se3 158.75(3) 2 . ?
Se3 Hf2 Se3 91.49(5) 2 . ?
Se4 Se1 Hf2 63.41(4) . . ?
Se4 Se1 Cs2 118.84(5) . 8_455 ?
Hf2 Se1 Cs2 116.03(4) . 8_455 ?
Se4 Se1 Cs2 124.73(5) . 4_545 ?
Hf2 Se1 Cs2 100.44(3) . 4_545 ?
Cs2 Se1 Cs2 115.61(3) 8_455 4_545 ?
Se4 Se1 Cs1 67.42(4) . . ?
Hf2 Se1 Cs1 126.07(4) . . ?
Cs2 Se1 Cs1 105.94(4) 8_455 . ?
Cs2 Se1 Cs1 89.73(3) 4_545 . ?
Se7 Se2 Hf1 62.77(4) 4 . ?
Se7 Se2 Hf2 110.30(5) 4 . ?
Hf1 Se2 Hf2 82.41(4) . . ?
Se7 Se2 Cs2 127.96(5) 4 7_556 ?
Hf1 Se2 Cs2 97.78(4) . 7_556 ?
Hf2 Se2 Cs2 114.24(4) . 7_556 ?
Se7 Se2 Cs2 96.51(5) 4 3_455 ?
Hf1 Se2 Cs2 155.82(4) . 3_455 ?
Hf2 Se2 Cs2 94.53(4) . 3_455 ?
Cs2 Se2 Cs2 105.26(3) 7_556 3_455 ?
Se6 Se3 Hf1 61.59(4) 4_545 . ?
Se6 Se3 Hf2 113.73(5) 4_545 . ?
Hf1 Se3 Hf2 82.78(4) . . ?
Se6 Se3 Cs2 66.18(4) 4_545 4_545 ?
Hf1 Se3 Cs2 121.20(4) . 4_545 ?
Hf2 Se3 Cs2 95.24(4) . 4_545 ?
Se6 Se3 Cs1 74.35(4) 4_545 6_556 ?
Hf1 Se3 Cs1 85.33(4) . 6_556 ?
Hf2 Se3 Cs1 159.52(4) . 6_556 ?
Cs2 Se3 Cs1 105.18(4) 4_545 6_556 ?
Se6 Se3 Cs2 132.81(5) 4_545 3_445 ?
Hf1 Se3 Cs2 165.24(4) . 3_445 ?
Hf2 Se3 Cs2 91.91(3) . 3_445 ?
Cs2 Se3 Cs2 72.88(3) 4_545 3_445 ?
Cs1 Se3 Cs2 95.47(4) 6_556 3_445 ?
Se1 Se4 Hf2 63.90(4) . . ?
Se1 Se4 Hf1 114.42(5) . . ?
Hf2 Se4 Hf1 82.92(4) . . ?
Se1 Se4 Cs1 74.01(4) . . ?
Hf2 Se4 Cs1 132.40(4) . . ?
Hf1 Se4 Cs1 95.68(4) . . ?
Se1 Se4 Cs2 120.38(5) . 4 ?
Hf2 Se4 Cs2 104.33(4) . 4 ?
Hf1 Se4 Cs2 121.92(4) . 4 ?
Cs1 Se4 Cs2 115.90(3) . 4 ?
Hf1 Se5 Hf1 87.41(4) 7_556 . ?
Hf1 Se5 Cs1 96.96(4) 7_556 4 ?
Hf1 Se5 Cs1 103.28(4) . 4 ?
Hf1 Se5 Cs1 159.94(5) 7_556 . ?
Hf1 Se5 Cs1 90.22(4) . . ?
Cs1 Se5 Cs1 102.97(3) 4 . ?
Hf1 Se5 Cs2 95.06(4) 7_556 . ?
Hf1 Se5 Cs2 167.40(4) . . ?
Cs1 Se5 Cs2 88.72(3) 4 . ?
Cs1 Se5 Cs2 83.22(4) . . ?
Se3 Se6 Hf1 65.92(4) 4 4 ?
Se3 Se6 Cs2 76.64(4) 4 . ?
Hf1 Se6 Cs2 133.59(4) 4 . ?
Se3 Se6 Cs1 134.43(5) 4 . ?
Hf1 Se6 Cs1 135.61(4) 4 . ?
Cs2 Se6 Cs1 90.26(4) . . ?
Se3 Se6 Cs1 123.23(5) 4 4 ?
Hf1 Se6 Cs1 90.83(4) 4 4 ?
Cs2 Se6 Cs1 87.42(3) . 4 ?
Cs1 Se6 Cs1 99.01(3) . 4 ?
Se3 Se6 Cs1 70.69(4) 4 7 ?
Hf1 Se6 Cs1 84.99(3) 4 7 ?
Cs2 Se6 Cs1 108.06(4) . 7 ?
Cs1 Se6 Cs1 72.56(3) . 7 ?
Cs1 Se6 Cs1 162.04(3) 4 7 ?
Se2 Se7 Hf1 65.84(4) 4_545 4_545 ?
Se2 Se7 Cs1 165.64(5) 4_545 . ?
Hf1 Se7 Cs1 100.89(3) 4_545 . ?
Se2 Se7 Cs1 105.26(5) 4_545 7 ?
Hf1 Se7 Cs1 124.43(4) 4_545 7 ?
Cs1 Se7 Cs1 77.16(3) . 7 ?
Se2 Se7 Cs2 101.98(5) 4_545 . ?
Hf1 Se7 Cs2 123.88(4) 4_545 . ?
Cs1 Se7 Cs2 89.92(4) . . ?
Cs1 Se7 Cs2 111.69(4) 7 . ?

loop_
_geom_bond_atom_site_label_1
_geom_bond_atom_site_label_2
_geom_bond_distance
_geom_bond_site_symmetry_2
_geom_bond_publ_flag
Cs1 Se5 3.5208(16) 4_545 ?
Cs1 Se4 3.5405(14) . ?
Cs1 Se7 3.6155(14) . ?
Cs1 Se1 3.6862(14) . ?
Cs1 Se7 3.7041(15) 7 ?
Cs1 Se6 3.7172(14) . ?
Cs1 Se5 3.8993(17) . ?
Cs1 Se3 3.9098(17) 6 ?
Cs1 Se6 3.9215(14) 4_545 ?
Cs1 Se6 3.9892(15) 7 ?
Cs1 Cs1 4.5653(16) 7 ?
Cs1 Hf1 4.5837(11) 6 ?
Cs2 Se6 3.5943(16) . ?
Cs2 Se2 3.6091(14) 7_556 ?
Cs2 Se1 3.6268(18) 8_556 ?
Cs2 Se4 3.6492(15) 4_545 ?
Cs2 Se1 3.6835(15) 4 ?
Cs2 Se7 3.7182(17) . ?
Cs2 Se3 3.8225(14) 4 ?
Cs2 Se5 3.9052(15) . ?
Cs2 Se3 3.9788(14) 3 ?
Cs2 Se2 3.9859(15) 3_545 ?
Cs2 Cs2 4.6355(18) 2_655 ?
Hf1 Se5 2.5394(14) 7_556 ?
Hf1 Se6 2.6324(13) 4_545 ?
Hf1 Se5 2.7055(12) . ?
Hf1 Se7 2.7059(14) 4 ?
Hf1 Se3 2.7323(12) . ?
Hf1 Se2 2.7767(12) . ?
Hf1 Se4 2.8424(14) . ?
Hf1 Cs1 4.5837(11) 6_556 ?
Hf2 Se4 2.6882(11) 2 ?
Hf2 Se4 2.6882(11) . ?
Hf2 Se1 2.6996(11) 2 ?
Hf2 Se1 2.6996(11) . ?
Hf2 Se2 2.7850(13) . ?
Hf2 Se2 2.7850(13) 2 ?
Hf2 Se3 2.8082(13) 2 ?
Hf2 Se3 2.8082(13) . ?
Se1 Se4 2.3907(16) . ?
Se1 Cs2 3.6268(18) 8_455 ?
Se1 Cs2 3.6835(15) 4_545 ?
Se2 Se7 2.3782(15) 4 ?
Se2 Cs2 3.6091(14) 7_556 ?
Se2 Cs2 3.9859(15) 3_455 ?
Se3 Se6 2.3741(15) 4_545 ?
Se3 Cs2 3.8225(14) 4_545 ?
Se3 Cs1 3.9098(17) 6_556 ?
Se3 Cs2 3.9788(14) 3_445 ?
Se4 Cs2 3.6492(15) 4 ?
Se5 Hf1 2.5394(14) 7_556 ?
Se5 Cs1 3.5208(16) 4 ?
Se6 Se3 2.3741(15) 4 ?
Se6 Hf1 2.6324(13) 4 ?
Se6 Cs1 3.9215(14) 4 ?
Se6 Cs1 3.9892(15) 7 ?
Se7 Se2 2.3782(15) 4_545 ?
Se7 Hf1 2.7059(14) 4_545 ?
Se7 Cs1 3.7041(15) 7 ?
